data_7100328
loop_
_publ_author_name
'Ian Williams'
'Jiwen Cai'
'Teresa S.-C. Law'
'Herman H. Y. Sung'
'Mingmei Wu'

_publ_section_title
;
Towards ceramic 'enzymes': vanadoborates with
bimetallic centers [Zn4(m-B2O4H2)(V10B28O74H8)]8- and
[Mn4(m-C2O4)(V10B28O74H8)]10-
;
_journal_name_full 'Chemical Communications'
_journal_paper_doi 10.1039/b414697b
_journal_year 2005
_chemical_formula_sum 'C6 H114 B28 Mn4 O132 V10'
_chemical_formula_weight 3330.81
_space_group_IT_number 136
_symmetry_cell_setting tetragonal
_symmetry_space_group_name_Hall '-P 4n 2n'
_symmetry_space_group_name_H-M 'P 42/m n m'
_cell_angle_alpha 90.00
_cell_angle_beta 90.00
_cell_angle_gamma 90.00
_cell_formula_units_Z 2
_cell_length_a 17.1826(6)
_cell_length_b 17.1826(6)
_cell_length_c 19.5059(11)
_cell_measurement_temperature 298(2)
_cell_volume 5759.0(4)
_diffrn_ambient_temperature 298(2)
_exptl_crystal_density_diffrn 1.921
_cod_depositor_comments
;
The following automatic conversions were performed:
'_symmetry_cell_setting' value 'Tetragonal' changed to 'tetragonal'
according to '/home/saulius/struct/CIF-dictionaries/cif_core.dic'
dictionary named 'cif_core.dic' version 2.4.1 from 2010-06-29.

Automatic conversion script
Id: cif_fix_enum 1527 2010-12-29 10:47:43Z saulius 
;
_cod_database_code 7100328

loop_
_symmetry_equiv_pos_as_xyz
'x, y, z'
'-x, -y, z'
'-y+1/2, x+1/2, z+1/2'
'y+1/2, -x+1/2, z+1/2'
'-x+1/2, y+1/2, -z+1/2'
'x+1/2, -y+1/2, -z+1/2'
'y, x, -z'
'-y, -x, -z'
'-x, -y, -z'
'x, y, -z'
'y-1/2, -x-1/2, -z-1/2'
'-y-1/2, x-1/2, -z-1/2'
'x-1/2, -y-1/2, z-1/2'
'-x-1/2, y-1/2, z-1/2'
'-y, -x, z'
'y, x, z'

loop_
_atom_site_label
_atom_site_type_symbol
_atom_site_fract_x
_atom_site_fract_y
_atom_site_fract_z
_atom_site_U_iso_or_equiv
_atom_site_adp_type
_atom_site_occupancy
_atom_site_symmetry_multiplicity
_atom_site_calc_flag
_atom_site_refinement_flags
_atom_site_disorder_assembly
_atom_site_disorder_group
Mn1 Mn 0.07221(6) 0.07221(6) 0.32327(10) 0.0241(4) Uani 0.50 2 d SP . .
Mn2 Mn -0.06640(6) -0.06640(6) 0.37097(10) 0.0216(3) Uani 0.50 2 d SP . .
V1 V 0.22265(4) 0.22265(4) 0.5000 0.0210(3) Uani 1 4 d S . .
V2 V 0.28096(4) 0.05571(4) 0.5000 0.0201(2) Uani 1 2 d S . .
V3 V 0.22659(4) -0.10168(4) 0.5000 0.0190(2) Uani 1 2 d S . .
B1 B 0.2370(2) 0.1328(2) 0.36356(19) 0.0215(8) Uiso 1 1 d . . .
B2 B 0.2203(2) -0.0109(2) 0.36236(19) 0.0208(7) Uiso 1 1 d . . .
B3 B 0.1278(2) -0.1278(2) 0.3715(3) 0.0216(11) Uiso 1 2 d S . .
B4 B 0.3335(2) 0.0466(2) 0.3055(2) 0.0238(8) Uiso 1 1 d . . .
O1 O 0.2894(2) 0.2894(2) 0.5000 0.0359(12) Uani 1 4 d S . .
O2 O 0.3742(2) 0.0479(2) 0.5000 0.0342(9) Uani 1 2 d S . .
O3 O 0.3031(2) -0.1566(2) 0.5000 0.0324(8) Uani 1 2 d S . .
O4 O 0.25384(14) 0.14015(13) 0.43720(12) 0.0254(5) Uani 1 1 d . . .
O5 O 0.20401(14) 0.20401(14) 0.33611(17) 0.0249(7) Uani 1 2 d S . .
O6 O 0.31235(13) 0.11926(13) 0.32591(13) 0.0256(5) Uani 1 1 d . . .
O7 O 0.18646(13) 0.06532(13) 0.35057(12) 0.0234(5) Uani 1 1 d . . .
O8 O 0.23993(13) -0.02023(13) 0.43498(12) 0.0240(5) Uani 1 1 d . . .
O9 O 0.29260(13) -0.01876(13) 0.32038(13) 0.0253(5) Uani 1 1 d . . .
O10 O 0.16462(15) -0.06922(15) 0.33812(13) 0.0308(6) Uani 1 1 d . . .
O11 O 0.14931(14) -0.14931(14) 0.43706(17) 0.0252(7) Uani 1 2 d S . .
O12 O 0.39879(16) 0.04066(15) 0.26462(17) 0.0398(7) Uani 1 1 d . . .
H12 H 0.4344 0.0741 0.2716 0.048 Uiso 1 1 d R . .
O13 O -0.0114(3) -0.0114(3) 0.2840(3) 0.0349(19) Uiso 0.50 2 d SP . .
O14 O 0.0200(2) 0.0200(2) 0.4147(4) 0.0290(16) Uiso 0.50 2 d SP . .
O15 O 0.0837(5) 0.0837(5) 0.2143(6) 0.053(2) Uiso 0.50 2 d SP . .
O16 O 0.0247(12) 0.0506(12) 0.1148(11) 0.094(6) Uiso 0.25 1 d P . .
O17 O 0.0711(3) 0.0711(3) 0.4896(6) 0.042(2) Uiso 0.50 2 d SP . .
O18 O -0.0407(15) -0.0825(16) 0.1920(16) 0.108(9) Uiso 0.25 1 d P . .
C1 C 0.0251(4) 0.0251(4) 0.4793(4) 0.026(2) Uiso 0.50 2 d SP . .
C2 C -0.0158(6) -0.0158(6) 0.2196(10) 0.076(5) Uiso 0.50 2 d SPD . .
C3 C 0.0401(10) 0.0401(10) 0.1794(14) 0.087(6) Uiso 0.50 2 d SPD . .
O1W O 0.3806(5) 0.2611(4) 0.2959(4) 0.0665(19) Uiso 0.50 1 d P . .
O2W O 0.4342(8) 0.1908(9) 0.4294(8) 0.125(4) Uiso 0.50 1 d P . .
O3W O 0.3898(9) -0.1507(8) 0.3728(7) 0.047(3) Uiso 0.25 1 d P . .
O3W' O 0.3577(10) -0.1688(9) 0.3603(8) 0.053(3) Uiso 0.25 1 d P . .
O4W O 0.2013(12) 0.2013(12) 0.2010(13) 0.066(6) Uiso 0.25 2 d SP . .
O4W' O 0.1720(10) 0.1720(10) 0.2042(11) 0.055(5) Uiso 0.25 2 d SP . .

loop_
_atom_site_aniso_label
_atom_site_aniso_U_11
_atom_site_aniso_U_22
_atom_site_aniso_U_33
_atom_site_aniso_U_23
_atom_site_aniso_U_13
_atom_site_aniso_U_12
Mn1 0.0222(6) 0.0222(6) 0.0279(10) 0.0010(5) 0.0010(5) -0.0023(6)
Mn2 0.0192(5) 0.0192(5) 0.0264(10) -0.0010(4) -0.0010(4) -0.0020(5)
V1 0.0175(4) 0.0175(4) 0.0280(6) 0.000 0.000 -0.0004(4)
V2 0.0170(4) 0.0178(4) 0.0254(5) 0.000 0.000 0.0001(3)
V3 0.0164(4) 0.0182(4) 0.0224(4) 0.000 0.000 -0.0007(3)
O1 0.0274(17) 0.0274(17) 0.053(3) 0.000 0.000 -0.006(2)
O2 0.0206(18) 0.0283(18) 0.054(2) 0.000 0.000 -0.0020(14)
O3 0.0275(18) 0.0314(19) 0.038(2) 0.000 0.000 0.0058(15)
O4 0.0296(13) 0.0202(12) 0.0264(13) 0.0004(9) -0.0001(9) 0.0035(9)
O5 0.0237(10) 0.0237(10) 0.0271(17) 0.0028(10) 0.0028(10) 0.0040(13)
O6 0.0218(11) 0.0205(11) 0.0347(14) -0.0006(10) 0.0077(10) -0.0010(9)
O7 0.0199(12) 0.0229(12) 0.0275(13) 0.0039(9) 0.0033(9) -0.0010(9)
O8 0.0265(12) 0.0205(12) 0.0251(13) -0.0004(9) -0.0014(9) -0.0028(9)
O9 0.0247(12) 0.0218(12) 0.0295(13) -0.0001(10) 0.0095(10) -0.0013(9)
O10 0.0347(14) 0.0305(13) 0.0272(13) 0.0054(10) -0.0022(11) -0.0166(11)
O11 0.0240(10) 0.0240(10) 0.0276(18) 0.0025(10) -0.0025(10) -0.0086(14)
O12 0.0310(14) 0.0240(13) 0.065(2) -0.0051(12) 0.0266(13) -0.0035(11)

loop_
_geom_bond_atom_site_label_1
_geom_bond_atom_site_label_2
_geom_bond_distance
_geom_bond_site_symmetry_2
_geom_bond_publ_flag
Mn1 Mn2 0.941(2) 2 ?
Mn1 O13 1.665(7) 2 ?
Mn1 O7 2.038(3) 16 ?
Mn1 O7 2.038(3) . ?
Mn1 O15 2.143(11) . ?
Mn1 O13 2.171(7) . ?
Mn1 O14 2.189(7) . ?
Mn1 C2 2.443(18) 2 ?
Mn2 Mn1 0.941(2) 2 ?
Mn2 O14 1.414(7) 2 ?
Mn2 O7 2.101(3) 15 ?
Mn2 O7 2.101(3) 2 ?
Mn2 O13 2.160(7) . ?
Mn2 O14 2.266(7) . ?
Mn2 O17 2.316(11) 2 ?
Mn2 C1 2.339(9) 2 ?
Mn2 Mn2 3.227(3) 2 ?
V1 O1 1.623(5) . ?
V1 O4 1.949(2) 16 ?
V1 O4 1.949(2) . ?
V1 O4 1.949(2) 10_556 ?
V1 O4 1.949(2) 7_556 ?
V1 V2 3.0385(9) . ?
V1 V2 3.0385(9) 7_556 ?
V2 O2 1.609(4) . ?
V2 O8 1.951(2) . ?
V2 O8 1.951(2) 10_556 ?
V2 O4 1.955(2) 10_556 ?
V2 O4 1.955(2) . ?
V2 V3 2.8611(11) . ?
V3 O3 1.619(4) . ?
V3 O8 1.902(2) 10_556 ?
V3 O8 1.902(2) . ?
V3 O11 1.985(2) . ?
V3 O11 1.985(2) 10_556 ?
V3 V3 3.0353(15) 15 ?
B1 O5 1.450(4) . ?
B1 O4 1.471(5) . ?
B1 O7 1.471(4) . ?
B1 O6 1.507(4) . ?
B2 O7 1.451(4) . ?
B2 O10 1.464(4) . ?
B2 O8 1.465(4) . ?
B2 O9 1.494(4) . ?
B3 O10 1.356(4) 15 ?
B3 O10 1.356(4) . ?
B3 O11 1.381(6) . ?
B4 O9 1.356(5) . ?
B4 O6 1.360(5) . ?
B4 O12 1.380(5) . ?
O5 B1 1.450(4) 16 ?
O7 Mn2 2.101(3) 2 ?
O11 V3 1.985(2) 15 ?
O13 O13 0.553(14) 2 ?
O13 C2 1.26(2) . ?
O13 C2 1.42(2) 2 ?
O13 Mn1 1.665(7) 2 ?
O14 O14 0.971(12) 2 ?
O14 C1 1.266(11) . ?
O14 Mn2 1.414(7) 2 ?
O14 C1 1.670(11) 2 ?
O15 O18 0.86(2) 15 ?
O15 O18 0.86(2) 2 ?
O15 C3 1.26(3) . ?
O15 C2 1.652(19) 2 ?
O16 O16 0.63(4) 16 ?
O16 C3 1.30(3) . ?
O16 O18 1.63(4) 2 ?
O16 O18 1.81(4) 15 ?
O17 O17 0.41(2) 10_556 ?
O17 C1 1.134(12) . ?
O17 C1 1.270(12) 10_556 ?
O17 Mn2 2.316(11) 2 ?
O18 C3 0.77(3) 2 ?
O18 O15 0.86(2) 2 ?
O18 O18 1.01(5) 16 ?
O18 C2 1.34(3) . ?
O18 O16 1.63(4) 2 ?
O18 O16 1.81(4) 15 ?
C1 C1 0.808(17) 10_556 ?
C1 C1 1.222(19) 2 ?
C1 O17 1.270(12) 10_556 ?
C1 C1 1.465(19) 9_556 ?
C1 O14 1.670(11) 2 ?
C1 Mn2 2.339(9) 2 ?
C2 C2 0.77(3) 2 ?
C2 C3 0.98(3) 2 ?
C2 O18 1.34(3) 16 ?
C2 O13 1.42(2) 2 ?
C2 C3 1.57(2) . ?
C2 O15 1.652(19) 2 ?
C2 Mn1 2.443(18) 2 ?
C3 O18 0.77(3) 2 ?
C3 O18 0.77(3) 15 ?
C3 C2 0.98(3) 2 ?
C3 O16 1.30(3) 16 ?
C3 C3 1.95(5) 2 ?
O3W O3W' 0.679(16) . ?
O4W O4W' 0.72(3) . ?
